data_4114228
loop_
_publ_author_name
'Yongzhong Bian'
'Jianzhuang Jiang'
'Ye Tao'
'Michael T. M. Choi'
'Renjie Li'
'Anthony C. H. Ng'
'Peihua Zhu'
'Na Pan'
'Xuan Sun'
'Dennis P. Arnold'
'Zhong-Yuan Zhou'
'Hung-Wing Li'
'Thomas C. W. Mak'
'Dennis K. P. Ng'

_publ_section_title
;
 Tuning the Valence of the Cerium Center in (Na)phthalocyaninato and
 Porphyrinato Cerium Double-Deckers by Changing the Nature of the
 Tetrapyrrole Ligands
;
_journal_name_full 'Journal of the American Chemical Society'
_journal_page_first 12257
_journal_page_last 12267
_journal_paper_doi 10.1021/ja036017+
_journal_volume 125
_journal_year 2003
_chemical_formula_sum 'C73.5 H44 Ce Cl3 N16 O'
_chemical_formula_weight 1413.72
_chemical_name_systematic
; 
 ? 
;
_space_group_IT_number 2
_symmetry_cell_setting triclinic
_symmetry_space_group_name_Hall '-P 1'
_symmetry_space_group_name_H-M 'P -1'
_atom_sites_solution_hydrogens geom
_atom_sites_solution_primary direct
_atom_sites_solution_secondary difmap
_audit_creation_method SHELXL
_cell_angle_alpha 95.64(3)
_cell_angle_beta 105.44(3)
_cell_angle_gamma 98.36(3)
_cell_formula_units_Z 2
_cell_length_a 12.889(3)
_cell_length_b 13.984(3)
_cell_length_c 18.305(4)
_cell_measurement_reflns_used IP
_cell_measurement_temperature 294(2)
_cell_measurement_theta_max 26
_cell_measurement_theta_min 2
_cell_volume 3113.8(14)
_computing_cell_refinement BIOTEX
_computing_data_collection BIOTEX
_computing_data_reduction BIOTEX
_computing_molecular_graphics 'Siemens SHELXTL'
_computing_publication_material 'Siemens SHELXTL'
_computing_structure_refinement 'SHELXL-93 (Sheldrick, 1993)'
_computing_structure_solution 'SHELXS-86 (Sheldrick, 1990)'
_diffrn_ambient_temperature 294(2)
_diffrn_measurement_device 'RIGAKU RAX-IIC'
_diffrn_measurement_method IP
_diffrn_radiation_monochromator graphite
_diffrn_radiation_source 'ROTATION ANODE'
_diffrn_radiation_type MoK\a
_diffrn_radiation_wavelength 0.71073
_diffrn_reflns_av_R_equivalents 0.0000
_diffrn_reflns_av_sigmaI/netI 0.0503
_diffrn_reflns_limit_h_max 14
_diffrn_reflns_limit_h_min -15
_diffrn_reflns_limit_k_max 16
_diffrn_reflns_limit_k_min 0
_diffrn_reflns_limit_l_max 22
_diffrn_reflns_limit_l_min -22
_diffrn_reflns_number 9842
_diffrn_reflns_theta_max 25.53
_diffrn_reflns_theta_min 1.74
_exptl_absorpt_coefficient_mu 0.922
_exptl_absorpt_correction_T_max 1.012
_exptl_absorpt_correction_T_min 0.862
_exptl_absorpt_correction_type ABSCOR
_exptl_crystal_colour BLACK
_exptl_crystal_density_diffrn 1.508
_exptl_crystal_description PRISM
_exptl_crystal_F_000 1428
_exptl_crystal_size_max 0.30
_exptl_crystal_size_mid 0.18
_exptl_crystal_size_min 0.18
_refine_diff_density_max 0.940
_refine_diff_density_min -0.953
_refine_diff_density_rms 0.091
_refine_ls_extinction_coef 0.0106(8)
_refine_ls_extinction_expression Fc^*^=kFc[1+0.001xFc^2^\l^3^/sin(2\q)]^-1/4^
_refine_ls_extinction_method SHELXL
_refine_ls_goodness_of_fit_all 1.214
_refine_ls_goodness_of_fit_obs 1.199
_refine_ls_matrix_type full
_refine_ls_number_parameters 866
_refine_ls_number_reflns 9801
_refine_ls_number_restraints 58
_refine_ls_restrained_S_all 2.753
_refine_ls_restrained_S_obs 2.808
_refine_ls_R_factor_all 0.0607
_refine_ls_R_factor_obs 0.0577
_refine_ls_shift/esd_max 0.011
_refine_ls_shift/esd_mean 0.003
_refine_ls_structure_factor_coef Fsqd
_refine_ls_weighting_details 'w=1/[\s^2^(Fo^2^)+(0.1000P)^2^+0.0000P] where P=(Fo^2^+2Fc^2^)/3'
_refine_ls_weighting_scheme calc
_refine_ls_wR_factor_all 0.1789
_refine_ls_wR_factor_obs 0.1724
_reflns_number_observed 9330
_reflns_number_total 9801
_reflns_observed_criterion >2sigma(I)
_cod_data_source_file ja0360172Bsi20030508_103419.cif
_cod_data_source_block Ce(Pc)(TPyP)
_cod_depositor_comments
;
The following automatic conversions were performed:

'_refine_ls_weighting_scheme' value 'calc
w=1/[\s^2^(Fo^2^)+(0.1000P)^2^+0.0000P] where P=(Fo^2^+2Fc^2^)/3' was
changed to 'calc'. New tag '_refine_ls_weighting_details' was
created. The value of the new tag was set to
'w=1/[\s^2^(Fo^2^)+(0.1000P)^2^+0.0000P] where P=(Fo^2^+2Fc^2^)/3'.

Automatic conversion script
Id: cif_fix_values 3143 2015-03-26 13:38:13Z robertas 
;
_cod_original_cell_volume 3113.8(11)
_cod_original_formula_sum 'C73.50 H44 Ce Cl3 N16 O'
_cod_database_code 4114228

loop_
_symmetry_equiv_pos_as_xyz
'x, y, z'
'-x, -y, -z'

loop_
_atom_site_aniso_label
_atom_site_aniso_U_11
_atom_site_aniso_U_22
_atom_site_aniso_U_33
_atom_site_aniso_U_23
_atom_site_aniso_U_13
_atom_site_aniso_U_12
Ce1 0.05427(10) 0.04538(10) 0.04596(9) 0.00701(8) 0.01086(7) 0.01023(8)
N1 0.069(2) 0.0453(14) 0.0523(14) 0.0055(12) 0.0132(12) 0.0143(12)
N2 0.063(2) 0.0494(14) 0.0468(13) 0.0056(12) 0.0113(12) 0.0126(12)
N3 0.060(2) 0.055(2) 0.0437(13) 0.0002(12) 0.0091(12) 0.0060(13)
N4 0.0582(15) 0.0515(15) 0.0498(13) 0.0079(12) 0.0158(11) 0.0074(12)
N5 0.094(3) 0.068(2) 0.132(3) -0.009(2) 0.029(2) 0.022(2)
N6 0.066(2) 0.088(3) 0.089(3) 0.002(2) 0.000(2) 0.013(2)
N7 0.084(2) 0.083(2) 0.067(2) -0.006(2) 0.0323(14) 0.007(2)
N8 0.087(2) 0.083(3) 0.107(3) 0.007(2) 0.037(2) -0.008(2)
C1 0.059(2) 0.050(2) 0.057(2) 0.011(2) 0.0129(15) 0.0052(15)
C2 0.069(2) 0.052(2) 0.076(2) 0.003(2) 0.013(2) 0.002(2)
C3 0.077(2) 0.049(2) 0.070(2) -0.004(2) 0.019(2) 0.010(2)
C4 0.070(2) 0.051(2) 0.050(2) 0.0094(15) 0.0151(14) 0.0161(15)
C5 0.064(2) 0.050(2) 0.052(2) 0.0088(14) 0.0167(14) 0.0130(15)
C6 0.055(2) 0.057(2) 0.056(2) 0.011(2) 0.0169(13) 0.0139(14)
C7 0.074(2) 0.065(2) 0.071(2) 0.002(2) 0.019(2) 0.024(2)
C8 0.056(2) 0.062(2) 0.084(2) 0.002(2) 0.019(2) 0.010(2)
C9 0.065(2) 0.053(2) 0.052(2) 0.010(2) 0.0141(14) 0.0134(15)
C10 0.058(2) 0.053(2) 0.053(2) 0.0112(15) 0.0122(14) 0.0071(15)
C11 0.061(2) 0.056(2) 0.053(2) 0.004(2) 0.009(2) 0.010(2)
C12 0.073(2) 0.061(2) 0.063(2) -0.009(2) 0.007(2) 0.008(2)
C13 0.067(2) 0.065(2) 0.061(2) -0.007(2) 0.020(2) 0.009(2)
C14 0.063(2) 0.057(2) 0.048(2) 0.0051(15) 0.0142(14) 0.011(2)
C15 0.067(2) 0.055(2) 0.050(2) 0.004(2) 0.0129(14) 0.0201(15)
C16 0.059(2) 0.053(2) 0.055(2) 0.0077(15) 0.0147(14) 0.0134(14)
C17 0.074(2) 0.065(2) 0.067(2) 0.001(2) 0.025(2) 0.019(2)
C18 0.065(2) 0.065(2) 0.074(2) 0.005(2) 0.025(2) 0.008(2)
C19 0.054(2) 0.054(2) 0.058(2) 0.012(2) 0.0131(14) 0.0070(15)
C20 0.057(2) 0.055(2) 0.058(2) 0.010(2) 0.0135(15) 0.0101(15)
C21 0.064(2) 0.051(2) 0.063(2) 0.004(2) 0.013(2) 0.014(2)
C22 0.188(4) 0.095(3) 0.076(3) 0.023(2) 0.057(2) 0.075(3)
C23 0.187(4) 0.108(4) 0.100(3) 0.011(3) 0.064(3) 0.072(3)
C24 0.120(4) 0.069(3) 0.122(4) 0.015(3) 0.005(3) 0.045(2)
C25 0.103(3) 0.076(3) 0.075(3) 0.016(2) 0.017(2) 0.033(2)
C26 0.061(2) 0.058(2) 0.059(2) 0.005(2) 0.013(2) 0.015(2)
C27 0.064(2) 0.077(2) 0.066(2) 0.014(2) 0.018(2) 0.009(2)
C28 0.064(2) 0.090(3) 0.090(3) 0.023(2) 0.022(2) 0.004(2)
C29 0.064(2) 0.089(3) 0.069(2) 0.010(2) 0.008(2) 0.015(2)
C30 0.065(2) 0.078(3) 0.065(2) 0.015(2) 0.014(2) 0.011(2)
C31 0.061(2) 0.060(2) 0.051(2) 0.007(2) 0.0161(14) 0.012(2)
C32 0.100(3) 0.062(2) 0.055(2) 0.008(2) 0.028(2) 0.018(2)
C33 0.102(3) 0.061(2) 0.079(2) 0.002(2) 0.033(2) 0.017(2)
C34 0.091(3) 0.078(3) 0.046(2) 0.007(2) 0.020(2) 0.018(2)
C35 0.068(2) 0.068(2) 0.055(2) 0.015(2) 0.017(2) 0.013(2)
C36 0.068(2) 0.058(2) 0.062(2) 0.003(2) 0.0231(15) 0.010(2)
C37 0.107(4) 0.090(3) 0.079(3) 0.026(2) 0.008(3) -0.016(3)
C38 0.153(5) 0.097(3) 0.100(3) 0.037(3) 0.037(3) -0.014(3)
C39 0.065(3) 0.103(4) 0.125(4) 0.020(3) 0.019(3) -0.007(3)
C40 0.073(3) 0.109(3) 0.100(3) 0.044(3) 0.012(2) 0.000(3)
N9 0.0610(15) 0.0485(14) 0.0529(14) 0.0086(12) 0.0138(12) 0.0153(12)
N10 0.059(2) 0.058(2) 0.060(2) 0.0091(14) 0.0135(13) 0.0147(13)
N11 0.0534(14) 0.0530(15) 0.0525(14) 0.0080(13) 0.0090(12) 0.0138(12)
N12 0.058(2) 0.058(2) 0.0510(14) 0.0074(13) 0.0111(12) 0.0075(13)
N13 0.064(2) 0.056(2) 0.0428(13) 0.0047(12) 0.0115(12) 0.0131(13)
N14 0.062(2) 0.058(2) 0.0557(14) 0.0123(13) 0.0175(12) 0.0123(13)
N15 0.0550(15) 0.0497(15) 0.0520(14) 0.0083(12) 0.0107(12) 0.0089(12)
N16 0.0534(15) 0.0525(15) 0.0554(15) 0.0075(13) 0.0097(12) 0.0090(12)
C41 0.069(2) 0.047(2) 0.052(2) 0.0084(15) 0.0119(15) 0.0152(15)
C42 0.071(2) 0.050(2) 0.048(2) 0.0110(14) 0.0129(15) 0.014(2)
C43 0.080(2) 0.052(2) 0.062(2) 0.006(2) 0.017(2) 0.008(2)
C44 0.097(3) 0.056(2) 0.084(3) 0.000(2) 0.021(2) 0.023(2)
C45 0.079(2) 0.064(2) 0.106(3) 0.007(2) 0.028(2) 0.024(2)
C46 0.073(2) 0.064(2) 0.081(3) 0.006(2) 0.018(2) 0.024(2)
C47 0.066(2) 0.055(2) 0.055(2) 0.005(2) 0.0154(15) 0.014(2)
C48 0.067(2) 0.051(2) 0.055(2) 0.010(2) 0.012(2) 0.0177(15)
C49 0.061(2) 0.053(2) 0.061(2) 0.016(2) 0.013(2) 0.010(2)
C50 0.059(2) 0.065(2) 0.064(2) 0.012(2) 0.007(2) 0.014(2)
C51 0.068(2) 0.083(3) 0.079(3) -0.001(2) 0.015(2) 0.022(2)
C52 0.058(2) 0.104(3) 0.089(3) 0.008(3) 0.015(2) 0.016(2)
C53 0.072(3) 0.096(3) 0.075(3) -0.001(3) 0.003(2) 0.002(2)
C54 0.058(2) 0.085(3) 0.066(2) 0.000(2) 0.015(2) -0.002(2)
C55 0.063(2) 0.062(2) 0.052(2) 0.007(2) 0.005(2) 0.006(2)
C56 0.063(2) 0.053(2) 0.053(2) 0.012(2) 0.0098(15) 0.007(2)
C57 0.063(2) 0.049(2) 0.049(2) 0.0065(15) 0.0108(14) 0.006(2)
C58 0.075(2) 0.051(2) 0.048(2) 0.0082(15) 0.010(2) 0.014(2)
C59 0.089(3) 0.063(2) 0.053(2) -0.001(2) 0.007(2) 0.016(2)
C60 0.096(3) 0.065(2) 0.053(2) 0.001(2) 0.015(2) 0.020(2)
C61 0.105(3) 0.077(2) 0.047(2) 0.012(2) 0.022(2) 0.038(2)
C62 0.077(2) 0.067(2) 0.051(2) 0.012(2) 0.017(2) 0.019(2)
C63 0.068(2) 0.052(2) 0.048(2) 0.0108(14) 0.0127(14) 0.0149(15)
C64 0.065(2) 0.055(2) 0.047(2) 0.0103(14) 0.0166(13) 0.0167(15)
C65 0.052(2) 0.051(2) 0.054(2) 0.0119(14) 0.0141(13) 0.0093(14)
C66 0.059(2) 0.057(2) 0.055(2) 0.0162(15) 0.0150(14) 0.0109(15)
C67 0.061(2) 0.063(2) 0.068(2) 0.012(2) 0.018(2) 0.008(2)
C68 0.065(2) 0.091(3) 0.074(2) 0.023(2) 0.021(2) 0.010(2)
C69 0.067(2) 0.065(2) 0.081(3) 0.015(2) 0.008(2) 0.002(2)
C70 0.064(2) 0.061(2) 0.073(2) 0.008(2) 0.011(2) 0.012(2)
C71 0.056(2) 0.050(2) 0.063(2) 0.014(2) 0.007(2) 0.0067(15)
C72 0.065(2) 0.048(2) 0.052(2) 0.0096(15) 0.0093(15) 0.0124(15)
C73 0.083(3) 0.102(3) 0.099(3) 0.022(3) 0.020(3) 0.031(2)
Cl1 0.1222(13) 0.0973(11) 0.233(2) 0.0295(14) -0.012(2) -0.0039(10)
Cl2 0.186(2) 0.178(2) 0.1092(10) 0.0384(11) 0.0589(9) 0.0696(13)
Cl3 0.1307(12) 0.1036(10) 0.1151(12) 0.0091(9) -0.0113(10) 0.0249(9)
O1 0.130(5) 0.133(6) 0.130(6) -0.004(5) 0.036(5) 0.054(5)
C74 0.143(9) 0.136(9) 0.099(7) 0.042(6) 0.051(6) 0.059(7)
O1W 0.205(8) 0.098(5) 0.159(7) 0.024(5) 0.065(6) -0.057(5)

loop_
_atom_site_label
_atom_site_type_symbol
_atom_site_fract_x
_atom_site_fract_y
_atom_site_fract_z
_atom_site_U_iso_or_equiv
_atom_site_thermal_displace_type
_atom_site_occupancy
_atom_site_calc_flag
_atom_site_refinement_flags
Ce1 Ce -0.509132(15) 1.004900(13) 1.259531(10) 0.04904(6) Uani 1 d .
N1 N -0.4550(3) 1.1825(2) 1.2686(2) 0.0561(9) Uani 1 d D
N2 N -0.6789(2) 1.0732(2) 1.2302(2) 0.0536(9) Uani 1 d D
N3 N -0.6229(2) 0.9239(2) 1.1319(2) 0.0548(9) Uani 1 d D
N4 N -0.4008(2) 1.0324(2) 1.1684(2) 0.0533(9) Uani 1 d D
N5 N -0.7162(4) 1.4958(3) 1.3880(3) 0.100(2) Uani 1 d D
N6 N -1.1506(3) 0.8198(3) 1.0376(2) 0.0865(15) Uani 1 d D
N7 N -0.4027(3) 0.6766(3) 0.9138(2) 0.0779(13) Uani 1 d D
N8 N -0.0016(3) 1.3981(3) 1.2263(3) 0.093(2) Uani 1 d D
C1 C -0.3543(3) 1.2295(3) 1.2672(2) 0.0564(11) Uani 1 d D
C2 C -0.3340(3) 1.3280(3) 1.3063(2) 0.0685(14) Uani 1 d D
H2A H -0.2704(3) 1.3739(3) 1.3152(2) 0.082 Uiso 1 calc R
C3 C -0.4251(3) 1.3415(3) 1.3277(2) 0.0668(13) Uani 1 d D
H3A H -0.4362(3) 1.3980(3) 1.3536(2) 0.080 Uiso 1 calc R
C4 C -0.5001(3) 1.2506(3) 1.3021(2) 0.0565(11) Uani 1 d D
C5 C -0.6104(3) 1.2409(3) 1.3027(2) 0.0548(11) Uani 1 d D
C6 C -0.6924(3) 1.1592(3) 1.2675(2) 0.0552(11) Uani 1 d D
C7 C -0.8070(3) 1.1592(3) 1.2567(2) 0.0697(14) Uani 1 d D
H7B H -0.8376(3) 1.2080(3) 1.2769(2) 0.084 Uiso 1 calc R
C8 C -0.8623(3) 1.0744(3) 1.2113(3) 0.0679(14) Uani 1 d D
H8B H -0.9378(3) 1.0539(3) 1.1947(3) 0.081 Uiso 1 calc R
C9 C -0.7806(3) 1.0222(3) 1.1936(2) 0.0567(11) Uani 1 d D
C10 C -0.8076(3) 0.9351(3) 1.1405(2) 0.0553(11) Uani 1 d D
C11 C -0.7290(3) 0.8909(3) 1.1144(2) 0.0586(12) Uani 1 d D
C12 C -0.7628(4) 0.8061(3) 1.0553(2) 0.0700(14) Uani 1 d D
H12A H -0.8329(4) 0.7699(3) 1.0340(2) 0.084 Uiso 1 calc R
C13 C -0.6701(3) 0.7912(3) 1.0378(2) 0.0653(13) Uani 1 d D
H13A H -0.6643(3) 0.7414(3) 1.0022(2) 0.078 Uiso 1 calc R
C14 C -0.5828(3) 0.8656(3) 1.0837(2) 0.0566(11) Uani 1 d D
C15 C -0.4768(3) 0.8811(3) 1.0752(2) 0.0574(11) Uani 1 d D
C16 C -0.3946(3) 0.9608(3) 1.1132(2) 0.0556(11) Uani 1 d D
C17 C -0.2934(3) 0.9845(3) 1.0946(2) 0.0677(13) Uani 1 d D
H17A H -0.2693(3) 0.9470(3) 1.0597(2) 0.081 Uiso 1 calc R
C18 C -0.2388(3) 1.0715(3) 1.1369(2) 0.0680(13) Uani 1 d D
H18A H -0.1710(3) 1.1047(3) 1.1365(2) 0.082 Uiso 1 calc R
C19 C -0.3072(3) 1.1021(3) 1.1826(2) 0.0560(11) Uani 1 d D
C20 C -0.2851(3) 1.1928(3) 1.2288(2) 0.0570(11) Uani 1 d D
C21 C -0.6463(3) 1.3294(3) 1.3332(2) 0.0602(12) Uani 1 d .
C22 C -0.6523(5) 1.3457(4) 1.4058(3) 0.110(2) Uani 1 d .
H22A H -0.6352(5) 1.3000(4) 1.4386(3) 0.132 Uiso 1 calc R
C23 C -0.6834(5) 1.4296(4) 1.4311(4) 0.123(2) Uani 1 d D
H23A H -0.6813(5) 1.4406(4) 1.4824(4) 0.148 Uiso 1 calc R
C24 C -0.7106(5) 1.4770(4) 1.3171(4) 0.106(2) Uani 1 d D
H24A H -0.7310(5) 1.5222(4) 1.2844(4) 0.128 Uiso 1 calc R
C25 C -0.6775(4) 1.3975(3) 1.2875(3) 0.084(2) Uani 1 d .
H25A H -0.6762(4) 1.3897(3) 1.2368(3) 0.101 Uiso 1 calc R
C26 C -0.9273(3) 0.8931(3) 1.1053(2) 0.0602(12) Uani 1 d .
C27 C -0.9965(3) 0.8613(3) 1.1499(2) 0.0691(14) Uani 1 d .
H27A H -0.9691(3) 0.8639(3) 1.2026(2) 0.083 Uiso 1 calc R
C28 C -1.1025(4) 0.8274(4) 1.1142(3) 0.082(2) Uani 1 d D
H28A H -1.1471(4) 0.8075(4) 1.1444(3) 0.098 Uiso 1 calc R
C29 C -1.0868(4) 0.8506(4) 0.9966(3) 0.076(2) Uani 1 d D
H29A H -1.1173(4) 0.8480(4) 0.9442(3) 0.092 Uiso 1 calc R
C30 C -0.9773(3) 0.8865(3) 1.0272(2) 0.0699(14) Uani 1 d .
H30A H -0.9358(3) 0.9069(3) 0.9953(2) 0.084 Uiso 1 calc R
C31 C -0.4536(3) 0.8090(3) 1.0180(2) 0.0571(11) Uani 1 d .
C32 C -0.4530(4) 0.7139(3) 1.0283(2) 0.0710(14) Uani 1 d .
H32A H -0.4686(4) 0.6923(3) 1.0714(2) 0.085 Uiso 1 calc R
C33 C -0.4296(4) 0.6497(3) 0.9755(3) 0.080(2) Uani 1 d D
H33A H -0.4326(4) 0.5847(3) 0.9830(3) 0.095 Uiso 1 calc R
C34 C -0.4056(4) 0.7690(3) 0.9037(2) 0.0716(14) Uani 1 d D
H34A H -0.3898(4) 0.7887(3) 0.8602(2) 0.086 Uiso 1 calc R
C35 C -0.4299(3) 0.8370(3) 0.9518(2) 0.0632(13) Uani 1 d .
H35A H -0.4307(3) 0.9006(3) 0.9410(2) 0.076 Uiso 1 calc R
C36 C -0.1849(3) 1.2631(3) 1.2284(2) 0.0624(12) Uani 1 d .
C37 C -0.1899(5) 1.3237(4) 1.1722(3) 0.098(2) Uani 1 d .
H37A H -0.2550(5) 1.3209(4) 1.1341(3) 0.118 Uiso 1 calc R
C38 C -0.0980(5) 1.3874(4) 1.1736(3) 0.118(3) Uani 1 d D
H38A H -0.1032(5) 1.4263(4) 1.1348(3) 0.142 Uiso 1 calc R
C39 C 0.0028(4) 1.3400(4) 1.2803(3) 0.101(2) Uani 1 d D
H39A H 0.0686(4) 1.3449(4) 1.3182(3) 0.121 Uiso 1 calc R
C40 C -0.0859(4) 1.2728(4) 1.2825(3) 0.096(2) Uani 1 d .
H40A H -0.0783(4) 1.2338(4) 1.3213(3) 0.115 Uiso 1 calc R
N9 N -0.4507(2) 0.8448(2) 1.2552(2) 0.0540(9) Uani 1 d D
N10 N -0.2527(2) 0.8928(2) 1.2830(2) 0.0592(10) Uani 1 d D
N11 N -0.3240(2) 1.0211(2) 1.3458(2) 0.0537(9) Uani 1 d D
N12 N -0.3169(2) 1.1542(2) 1.4424(2) 0.0570(10) Uani 1 d .
N13 N -0.5016(2) 1.0579(2) 1.3936(2) 0.0548(9) Uani 1 d D
N14 N -0.6839(3) 0.9883(2) 1.3964(2) 0.0580(10) Uani 1 d D
N15 N -0.6302(2) 0.8860(2) 1.3027(2) 0.0531(9) Uani 1 d D
N16 N -0.6239(2) 0.7332(2) 1.2300(2) 0.0550(9) Uani 1 d D
C41 C -0.5187(3) 0.7562(3) 1.2316(2) 0.0565(11) Uani 1 d D
C42 C -0.4576(3) 0.6811(3) 1.2155(2) 0.0568(11) Uani 1 d D
C43 C -0.4879(4) 0.5793(3) 1.1928(2) 0.0661(13) Uani 1 d .
H43A H -0.5600(4) 0.5477(3) 1.1823(2) 0.079 Uiso 1 calc R
C44 C -0.4050(4) 0.5288(3) 1.1868(3) 0.079(2) Uani 1 d .
H44A H -0.4222(4) 0.4616(3) 1.1717(3) 0.095 Uiso 1 calc R
C45 C -0.3008(4) 0.5736(3) 1.2020(3) 0.082(2) Uani 1 d .
H45A H -0.2480(4) 0.5366(3) 1.1971(3) 0.098 Uiso 1 calc R
C46 C -0.2687(4) 0.6759(3) 1.2253(3) 0.0722(14) Uani 1 d .
H46A H -0.1961(4) 0.7064(3) 1.2364(3) 0.087 Uiso 1 calc R
C47 C -0.3498(3) 0.7279(3) 1.2308(2) 0.0587(12) Uani 1 d D
C48 C -0.3469(3) 0.8296(3) 1.2569(2) 0.0574(11) Uani 1 d D
C49 C -0.2460(3) 0.9789(3) 1.3239(2) 0.0589(12) Uani 1 d D
C50 C -0.1372(3) 1.0379(3) 1.3652(2) 0.0644(13) Uani 1 d D
C51 C -0.0321(4) 1.0267(4) 1.3628(3) 0.078(2) Uani 1 d .
H51A H -0.0205(4) 0.9756(4) 1.3311(3) 0.093 Uiso 1 calc R
C52 C 0.0542(4) 1.0955(4) 1.4101(3) 0.085(2) Uani 1 d .
H52A H 0.1252(4) 1.0922(4) 1.4085(3) 0.102 Uiso 1 calc R
C53 C 0.0372(4) 1.1689(4) 1.4594(3) 0.087(2) Uani 1 d .
H53A H 0.0972(4) 1.2123(4) 1.4916(3) 0.104 Uiso 1 calc R
C54 C -0.0669(3) 1.1795(4) 1.4620(2) 0.0724(15) Uani 1 d .
H54A H -0.0777(3) 1.2298(4) 1.4948(2) 0.087 Uiso 1 calc R
C55 C -0.1548(3) 1.1125(3) 1.4140(2) 0.0617(12) Uani 1 d D
C56 C -0.2741(3) 1.1000(3) 1.4007(2) 0.0578(12) Uani 1 d D
C57 C -0.4229(3) 1.1327(3) 1.4405(2) 0.0551(11) Uani 1 d D
C58 C -0.4699(3) 1.1817(3) 1.4957(2) 0.0593(12) Uani 1 d D
C59 C -0.4270(4) 1.2657(3) 1.5515(2) 0.0713(14) Uani 1 d .
H59A H -0.3563(4) 1.2996(3) 1.5597(2) 0.086 Uiso 1 calc R
C60 C -0.4934(4) 1.2945(3) 1.5925(2) 0.0728(15) Uani 1 d .
H60A H -0.4688(4) 1.3507(3) 1.6284(2) 0.087 Uiso 1 calc R
C61 C -0.6003(4) 1.2402(3) 1.5813(2) 0.0737(14) Uani 1 d .
H61A H -0.6442(4) 1.2611(3) 1.6103(2) 0.088 Uiso 1 calc R
C62 C -0.6394(4) 1.1574(3) 1.5281(2) 0.0644(13) Uani 1 d .
H62A H -0.7081(4) 1.1207(3) 1.5221(2) 0.077 Uiso 1 calc R
C63 C -0.5745(3) 1.1304(3) 1.4843(2) 0.0559(11) Uani 1 d D
C64 C -0.5919(3) 1.0530(3) 1.4200(2) 0.0548(11) Uani 1 d D
C65 C -0.6988(3) 0.9092(3) 1.3442(2) 0.0524(10) Uani 1 d D
C66 C -0.7946(3) 0.8315(3) 1.3279(2) 0.0565(11) Uani 1 d D
C67 C -0.8832(3) 0.8202(3) 1.3572(2) 0.0640(13) Uani 1 d .
H67A H -0.8913(3) 0.8683(3) 1.3931(2) 0.077 Uiso 1 calc R
C68 C -0.9584(4) 0.7360(3) 1.3318(3) 0.076(2) Uani 1 d .
H68A H -1.0191(4) 0.7263(3) 1.3503(3) 0.091 Uiso 1 calc R
C69 C -0.9445(4) 0.6632(3) 1.2771(3) 0.074(2) Uani 1 d .
H69A H -0.9976(4) 0.6070(3) 1.2592(3) 0.089 Uiso 1 calc R
C70 C -0.8543(3) 0.6740(3) 1.2501(3) 0.0676(14) Uani 1 d .
H70A H -0.8445(3) 0.6255(3) 1.2153(3) 0.081 Uiso 1 calc R
C71 C -0.7799(3) 0.7578(3) 1.2760(2) 0.0584(12) Uani 1 d D
C72 C -0.6736(3) 0.7923(3) 1.2645(2) 0.0561(11) Uani 1 d D
C73 C -0.8315(4) 0.4206(4) 1.0205(3) 0.094(2) Uani 1 d .
H73A H -0.7849(4) 0.3726(4) 1.0147(3) 0.113 Uiso 1 calc R
Cl1 Cl -0.7569(2) 0.53661(14) 1.0295(2) 0.1651(11) Uani 1 d .
Cl2 Cl -0.8747(2) 0.4064(2) 1.10235(11) 0.1493(9) Uani 1 d .
Cl3 Cl -0.9462(2) 0.39912(13) 0.94034(11) 0.1256(7) Uani 1 d .
O1 O 0.1811(7) 1.6164(7) 1.4925(6) 0.130(4) Uani 0.50 d PD
C74 C 0.0785(10) 1.5299(9) 1.4549(7) 0.118(5) Uani 0.50 d PD
O1W O -0.1244(9) 1.5617(6) 1.4220(6) 0.160(4) Uani 0.50 d P

loop_
_atom_type_symbol
_atom_type_description
_atom_type_scat_dispersion_real
_atom_type_scat_dispersion_imag
_atom_type_scat_source
C C 0.0033 0.0016 'International Tables Vol C Tables 4.2.6.8 and 6.1.1.4'
H H 0.0000 0.0000 'International Tables Vol C Tables 4.2.6.8 and 6.1.1.4'
N N 0.0061 0.0033 'International Tables Vol C Tables 4.2.6.8 and 6.1.1.4'
O O 0.0106 0.0060 'International Tables Vol C Tables 4.2.6.8 and 6.1.1.4'
Cl Cl 0.1484 0.1585 'International Tables Vol C Tables 4.2.6.8 and 6.1.1.4'
Ce Ce -0.2486 2.6331 'International Tables Vol C Tables 4.2.6.8 and 6.1.1.4'

loop_
_geom_angle_atom_site_label_1
_geom_angle_atom_site_label_2
_geom_angle_atom_site_label_3
_geom_angle
N11 Ce1 N15 107.76(10)
N11 Ce1 N1 82.21(10)
N15 Ce1 N1 139.92(11)
N11 Ce1 N3 140.78(11)
N15 Ce1 N3 82.79(10)
N1 Ce1 N3 114.30(10)
N11 Ce1 N2 145.69(10)
N15 Ce1 N2 78.86(11)
N1 Ce1 N2 73.08(10)
N3 Ce1 N2 72.61(10)
N11 Ce1 N13 68.19(11)
N15 Ce1 N13 69.71(10)
N1 Ce1 N13 79.21(11)
N3 Ce1 N13 146.81(11)
N2 Ce1 N13 83.83(11)
N11 Ce1 N9 70.67(10)
N15 Ce1 N9 69.34(11)
N1 Ce1 N9 146.61(11)
N3 Ce1 N9 78.80(10)
N2 Ce1 N9 139.40(9)
N13 Ce1 N9 107.01(11)
N11 Ce1 N4 79.95(10)
N15 Ce1 N4 145.93(10)
N1 Ce1 N4 73.14(11)
N3 Ce1 N4 72.30(10)
N2 Ce1 N4 113.85(10)
N13 Ce1 N4 140.15(9)
N9 Ce1 N4 83.03(11)
C4 N1 C1 106.1(3)
C4 N1 Ce1 125.0(3)
C1 N1 Ce1 125.1(3)
C9 N2 C6 106.8(3)
C9 N2 Ce1 125.6(2)
C6 N2 Ce1 124.8(2)
C11 N3 C14 106.4(3)
C11 N3 Ce1 124.4(3)
C14 N3 Ce1 122.3(2)
C16 N4 C19 106.3(3)
C16 N4 Ce1 124.0(2)
C19 N4 Ce1 124.8(2)
C23 N5 C24 113.4(5)
C29 N6 C28 116.1(4)
C34 N7 C33 115.9(4)
C38 N8 C39 115.6(5)
N1 C1 C20 126.6(3)
N1 C1 C2 109.2(4)
C20 C1 C2 124.0(4)
C3 C2 C1 107.5(3)
C2 C3 C4 105.8(4)
N1 C4 C5 126.0(3)
N1 C4 C3 111.2(4)
C5 C4 C3 122.3(4)
C6 C5 C4 125.3(4)
C6 C5 C21 117.0(3)
C4 C5 C21 117.2(3)
N2 C6 C5 126.6(4)
N2 C6 C7 109.6(3)
C5 C6 C7 123.4(4)
C8 C7 C6 107.1(4)
C7 C8 C9 106.6(3)
N2 C9 C10 127.0(4)
N2 C9 C8 109.9(3)
C10 C9 C8 123.0(3)
C11 C10 C9 123.6(3)
C11 C10 C26 118.8(3)
C9 C10 C26 117.4(4)
N3 C11 C10 127.0(3)
N3 C11 C12 111.6(4)
C10 C11 C12 120.9(3)
C13 C12 C11 105.1(3)
C12 C13 C14 107.7(4)
N3 C14 C15 126.4(3)
N3 C14 C13 109.0(3)
C15 C14 C13 124.3(4)
C16 C15 C14 124.7(4)
C16 C15 C31 118.6(4)
C14 C15 C31 116.6(3)
N4 C16 C15 126.3(4)
N4 C16 C17 109.6(3)
C15 C16 C17 123.9(4)
C18 C17 C16 108.0(4)
C17 C18 C19 106.3(4)
N4 C19 C20 125.8(4)
N4 C19 C18 109.8(3)
C20 C19 C18 124.2(3)
C1 C20 C19 126.1(3)
C1 C20 C36 116.3(3)
C19 C20 C36 117.0(4)
C22 C21 C25 116.5(5)
C22 C21 C5 122.7(4)
C25 C21 C5 120.8(4)
C21 C22 C23 120.1(5)
N5 C23 C22 124.9(6)
N5 C24 C25 125.8(5)
C24 C25 C21 119.3(5)
C30 C26 C27 115.9(4)
C30 C26 C10 121.9(4)
C27 C26 C10 122.2(3)
C28 C27 C26 118.3(4)
C27 C28 N6 125.5(5)
N6 C29 C30 123.2(4)
C29 C30 C26 121.0(5)
C32 C31 C35 117.0(4)
C32 C31 C15 121.6(4)
C35 C31 C15 121.4(4)
C31 C32 C33 120.4(4)
N7 C33 C32 123.0(4)
N7 C34 C35 125.3(4)
C34 C35 C31 118.4(4)
C40 C36 C37 116.3(5)
C40 C36 C20 123.3(4)
C37 C36 C20 120.4(4)
C38 C37 C36 119.2(5)
N8 C38 C37 124.9(6)
N8 C39 C40 123.1(5)
C36 C40 C39 120.8(5)
C41 N9 C48 107.1(3)
C41 N9 Ce1 125.6(2)
C48 N9 Ce1 125.4(2)
C49 N10 C48 121.5(4)
C56 N11 C49 109.1(3)
C56 N11 Ce1 123.8(3)
C49 N11 Ce1 121.3(2)
C56 N12 C57 121.8(3)
C64 N13 C57 107.2(3)
C64 N13 Ce1 123.8(2)
C57 N13 Ce1 123.0(3)
C64 N14 C65 123.1(4)
C65 N15 C72 106.5(3)
C65 N15 Ce1 124.8(2)
C72 N15 Ce1 123.7(3)
C72 N16 C41 122.8(3)
N16 C41 N9 128.3(4)
N16 C41 C42 121.1(3)
N9 C41 C42 110.2(3)
C47 C42 C43 121.3(4)
C47 C42 C41 106.1(3)
C43 C42 C41 132.5(4)
C44 C43 C42 116.7(4)
C45 C44 C43 122.2(4)
C44 C45 C46 121.9(5)
C47 C46 C45 117.0(4)
C46 C47 C42 120.9(4)
C46 C47 C48 132.3(4)
C42 C47 C48 106.7(4)
N10 C48 N9 128.5(3)
N10 C48 C47 121.5(4)
N9 C48 C47 109.9(3)
N10 C49 N11 131.0(3)
N10 C49 C50 119.7(4)
N11 C49 C50 108.6(3)
C55 C50 C51 121.9(4)
C55 C50 C49 106.8(4)
C51 C50 C49 131.3(4)
C52 C51 C50 116.8(5)
C53 C52 C51 121.5(5)
C52 C53 C54 121.6(4)
C53 C54 C55 117.9(4)
C50 C55 C54 120.3(4)
C50 C55 C56 106.0(3)
C54 C55 C56 133.6(4)
N12 C56 N11 129.2(4)
N12 C56 C55 121.2(3)
N11 C56 C55 109.4(4)
N12 C57 N13 127.3(4)
N12 C57 C58 123.4(3)
N13 C57 C58 109.0(3)
C63 C58 C59 121.4(4)
C63 C58 C57 107.1(3)
C59 C58 C57 131.5(4)
C60 C59 C58 117.1(4)
C59 C60 C61 121.1(4)
C62 C61 C60 120.9(5)
C63 C62 C61 118.2(4)
C62 C63 C58 121.2(3)
C62 C63 C64 133.1(3)
C58 C63 C64 105.7(4)
N14 C64 N13 128.4(3)
N14 C64 C63 120.7(4)
N13 C64 C63 110.8(3)
N14 C65 N15 127.7(3)
N14 C65 C66 121.7(4)
N15 C65 C66 110.6(3)
C67 C66 C71 121.4(3)
C67 C66 C65 131.9(4)
C71 C66 C65 106.6(3)
C68 C67 C66 117.8(4)
C67 C68 C69 120.3(5)
C70 C69 C68 121.3(4)
C71 C70 C69 117.8(4)
C70 C71 C66 121.3(4)
C70 C71 C72 133.4(4)
C66 C71 C72 105.2(3)
N16 C72 N15 127.1(3)
N16 C72 C71 121.5(3)
N15 C72 C71 110.9(3)
Cl1 C73 Cl3 110.9(3)
Cl1 C73 Cl2 110.2(3)
Cl3 C73 Cl2 108.9(3)

loop_
_geom_bond_atom_site_label_1
_geom_bond_atom_site_label_2
_geom_bond_distance
Ce1 N11 2.450(3)
Ce1 N15 2.447(3)
Ce1 N1 2.456(3)
Ce1 N3 2.462(3)
Ce1 N2 2.464(3)
Ce1 N13 2.465(3)
Ce1 N9 2.464(3)
Ce1 N4 2.467(3)
N1 C4 1.363(5)
N1 C1 1.375(5)
N2 C9 1.357(4)
N2 C6 1.380(5)
N3 C11 1.320(5)
N3 C14 1.391(5)
N4 C16 1.378(5)
N4 C19 1.385(4)
N5 C23 1.317(8)
N5 C24 1.323(8)
N6 C29 1.308(7)
N6 C28 1.361(6)
N7 C34 1.327(6)
N7 C33 1.337(7)
N8 C38 1.334(7)
N8 C39 1.335(8)
C1 C20 1.396(6)
C1 C2 1.442(5)
C2 C3 1.366(7)
C3 C4 1.433(5)
C4 C5 1.412(6)
C5 C6 1.407(5)
C5 C21 1.492(6)
C6 C7 1.437(6)
C7 C8 1.360(5)
C8 C9 1.451(6)
C9 C10 1.419(5)
C10 C11 1.420(6)
C10 C26 1.508(5)
C11 C12 1.453(5)
C12 C13 1.355(7)
C13 C14 1.427(5)
C14 C15 1.404(6)
C15 C16 1.400(5)
C15 C31 1.500(6)
C16 C17 1.435(6)
C17 C18 1.361(5)
C18 C19 1.447(6)
C19 C20 1.400(5)
C20 C36 1.507(6)
C21 C22 1.349(7)
C21 C25 1.362(7)
C22 C23 1.372(9)
C24 C25 1.361(8)
C26 C30 1.390(6)
C26 C27 1.415(7)
C27 C28 1.339(6)
C29 C30 1.370(6)
C31 C32 1.363(6)
C31 C35 1.404(6)
C32 C33 1.378(7)
C34 C35 1.359(6)
C36 C40 1.371(6)
C36 C37 1.390(7)
C37 C38 1.368(9)
C39 C40 1.383(8)
N9 C41 1.367(4)
N9 C48 1.377(5)
N10 C49 1.332(5)
N10 C48 1.335(4)
N11 C56 1.368(4)
N11 C49 1.364(5)
N12 C56 1.302(5)
N12 C57 1.346(5)
N13 C64 1.370(5)
N13 C57 1.383(4)
N14 C64 1.322(4)
N14 C65 1.344(5)
N15 C65 1.363(5)
N15 C72 1.385(4)
N16 C72 1.327(5)
N16 C41 1.338(5)
C41 C42 1.454(6)
C42 C47 1.389(5)
C42 C43 1.409(5)
C43 C44 1.386(7)
C44 C45 1.340(7)
C45 C46 1.418(6)
C46 C47 1.377(6)
C47 C48 1.447(5)
C49 C50 1.481(5)
C50 C55 1.390(6)
C50 C51 1.398(7)
C51 C52 1.387(6)
C52 C53 1.380(8)
C53 C54 1.384(7)
C54 C55 1.390(5)
C55 C56 1.472(6)
C57 C58 1.474(6)
C58 C63 1.384(5)
C58 C59 1.415(5)
C59 C60 1.356(7)
C60 C61 1.425(7)
C61 C62 1.375(5)
C62 C63 1.368(6)
C63 C64 1.465(5)
C65 C66 1.464(5)
C66 C67 1.380(6)
C66 C71 1.400(6)
C67 C68 1.365(6)
C68 C69 1.421(7)
C69 C70 1.375(7)
C70 C71 1.356(5)
C71 C72 1.461(6)
C73 Cl1 1.730(6)
C73 Cl3 1.749(5)
C73 Cl2 1.751(7)
O1 C74 1.603(13)
